data_1511286
loop_
_publ_author_name
'Stephan, M.'
'Eyert, V.'
'Mishra, K.C.'
'de Boer, B.G.'
'Osterloh, I.'
'Schmidt, P.C.'
'Johnson, K.H.'

_publ_section_title
;
 Electronic structures and nature of host excitation in borates
;
_journal_name_full 'Berichte der Bunsengesellschaft fuer Physikalische Chemie'
_journal_page_first 1772
_journal_page_last 1782
_journal_volume 102
_journal_year 1998
_chemical_formula_sum 'B O3 Y'
_chemical_name_systematic 'Y (B O3)'
_space_group_IT_number 63
_symmetry_space_group_name_Hall '-C 2c 2'
_symmetry_space_group_name_H-M 'C m c m'
_cell_angle_alpha 90
_cell_angle_beta 90
_cell_angle_gamma 90
_cell_formula_units_Z 12
_cell_length_a 11.335
_cell_length_b 6.544
_cell_length_c 8.81
_cell_volume 653.493
_citation_journal_id_ASTM BBPCAX
_cod_data_source_file boron0-1_412.cif
_cod_data_source_block B1O3Y1
_cod_original_cell_volume 653.4927
_cod_original_formula_sum 'B1 O3 Y1'
_cod_database_code 1511286

loop_
_symmetry_equiv_pos_as_xyz
x,y,z
-x,-y,z+1/2
x,-y,-z
-x,y,-z+1/2
-x,-y,-z
x,y,-z-1/2
-x,y,z
x,-y,z-1/2
x+1/2,y+1/2,z
-x+1/2,-y+1/2,z+1/2
x+1/2,-y+1/2,-z
-x+1/2,y+1/2,-z+1/2
-x+1/2,-y+1/2,-z
x+1/2,y+1/2,-z-1/2
-x+1/2,y+1/2,z
x+1/2,-y+1/2,z-1/2

loop_
_atom_site_label
_atom_site_type_symbol
_atom_site_fract_x
_atom_site_fract_y
_atom_site_fract_z
_atom_site_occupancy
_atom_site_U_iso_or_equiv
O4 O-2 0 0.167 0.595 1 0.0
Y1 Y+3 0.167 0 0 1 0.0
O1 O-2 0.109 0.0575 0.25 1 0.0
B2 B+3 0 0.929 0.25 1 0.0
O3 O-2 0.167 0.333 0.095 1 0.0
B1 B+3 0.119 0.2865 0.25 1 0.0
Y2 Y+3 0 0.5 0 1 0.0
O2 O-2 0 0.3855 0.25 1 0.0
